data_7023308
loop_
_publ_author_name
'Men\'endez-Pedregal, Estefania'
'D\'iez, Josefina'
'Manteca, \'Angel'
'S\'anchez, Jes\'us'
'Bento, Ana C.'
'Garc\'ia-Navas, R\'osula'
'Mollinedo, Faustino'
'Gamasa, M. Pilar'
'Lastra, Elena'

_publ_section_title
;
 Antitumor activity of new enantiopure pybox-ruthenium complexes.
;
_journal_issue 38
_journal_name_full 'Dalton transactions (Cambridge, England : 2003)'
_journal_page_first 13955
_journal_page_last 13967
_journal_paper_doi 10.1039/c3dt51160j
_journal_volume 42
_journal_year 2013
_chemical_absolute_configuration ad
_chemical_compound_source synthesis
_chemical_formula_moiety 'C23 H35 Cl2 N6 O2 P Ru'
_chemical_formula_sum 'C23 H35 Cl2 N6 O2 P Ru'
_chemical_formula_weight 630.51
_chemical_name_systematic
;
 ?
;
_space_group_IT_number 19
_symmetry_cell_setting orthorhombic
_symmetry_Int_Tables_number 19
_symmetry_space_group_name_Hall 'P 2ac 2ab'
_symmetry_space_group_name_H-M 'P 21 21 21'
_atom_sites_solution_hydrogens geom
_atom_sites_solution_primary direct
_atom_sites_solution_secondary difmap
_audit_creation_method SHELXL-97
_cell_angle_alpha 90.00
_cell_angle_beta 90.00
_cell_angle_gamma 90.00
_cell_formula_units_Z 4
_cell_length_a 11.7278(1)
_cell_length_b 12.5536(1)
_cell_length_c 18.5962(2)
_cell_measurement_reflns_used 11745
_cell_measurement_temperature 293(2)
_cell_measurement_theta_max 73.6709
_cell_measurement_theta_min 3.5168
_cell_volume 2737.85(4)
_computing_cell_refinement
;
CrysAlis RED, Oxford Diffraction Ltd.,
Version 1.171.32.37 (release 24-10-2008 CrysAlis171 .NET)
(compiled Oct 24 2008,09:44:38)
;
_computing_data_collection
;
CrysAlis CCD, Oxford Diffraction Ltd.,
Version 1.171.32.37 (release 24-10-2008 CrysAlis171 .NET)
(compiled Oct 24 2008,09:44:38)
;
_computing_data_reduction
;
CrysAlis RED, Oxford Diffraction Ltd.,
Version 1.171.32.37 (release 24-10-2008 CrysAlis171 .NET)
(compiled Oct 24 2008,09:44:38)
;
_computing_molecular_graphics 'PLATON (Spek, 2007)'
_computing_publication_material 'WinGX publication routines (Farrugia, 1999'
_computing_structure_refinement 'SHELXL-97 (Sheldrick, 2008)'
_computing_structure_solution 'DIRDIF-2008 ( Beurskens, 2008)'
_diffrn_ambient_temperature 293(2)
_diffrn_detector_area_resol_mean 8.2640
_diffrn_measured_fraction_theta_full 0.997
_diffrn_measured_fraction_theta_max 0.997
_diffrn_measurement_device
; 
165 mm Onyx CCD detector in \k-geometry diffractometer
;
_diffrn_measurement_device_type 'Xcalibur, Onyx, Nova'
_diffrn_measurement_method '\w scans'
_diffrn_radiation_monochromator graphite
_diffrn_radiation_source 'Nova (Cu) X-ray Source'
_diffrn_radiation_type CuK\a
_diffrn_radiation_wavelength 1.54180
_diffrn_reflns_av_R_equivalents 0.0429
_diffrn_reflns_av_unetI/netI 0.0333
_diffrn_reflns_limit_h_max 13
_diffrn_reflns_limit_h_min -14
_diffrn_reflns_limit_k_max 15
_diffrn_reflns_limit_k_min -14
_diffrn_reflns_limit_l_max 19
_diffrn_reflns_limit_l_min -23
_diffrn_reflns_number 15044
_diffrn_reflns_theta_full 73.85
_diffrn_reflns_theta_max 73.85
_diffrn_reflns_theta_min 4.25
_exptl_absorpt_coefficient_mu 7.246
_exptl_absorpt_correction_T_max 1.00000
_exptl_absorpt_correction_T_min 0.87897
_exptl_absorpt_correction_type multi-scan
_exptl_absorpt_process_details
;
CrysAlis RED, Oxford Diffraction Ltd.,
Version 1.171.32.37 (release 24-10-2008 CrysAlis171 .NET)
(compiled Oct 24 2008,09:44:38)
Empirical absorption correction using spherical harmonics,
 implemented in SCALE3 ABSPACK scaling algorithm.
;
_exptl_crystal_colour red
_exptl_crystal_density_diffrn 1.530
_exptl_crystal_density_method 'not measured'
_exptl_crystal_description prism
_exptl_crystal_F_000 1296
_exptl_crystal_size_max 0.046
_exptl_crystal_size_mid 0.04
_exptl_crystal_size_min 0.02
_refine_diff_density_max 0.592
_refine_diff_density_min -0.678
_refine_diff_density_rms 0.086
_refine_ls_abs_structure_details 'Flack H D (1983), Acta Cryst. A39, 876-881'
_refine_ls_abs_structure_Flack 0.020(11)
_refine_ls_extinction_method none
_refine_ls_goodness_of_fit_ref 1.089
_refine_ls_hydrogen_treatment constr
_refine_ls_matrix_type full
_refine_ls_number_parameters 290
_refine_ls_number_reflns 5210
_refine_ls_number_restraints 0
_refine_ls_restrained_S_all 1.089
_refine_ls_R_factor_all 0.0384
_refine_ls_R_factor_gt 0.0364
_refine_ls_shift/su_max 0.000
_refine_ls_shift/su_mean 0.000
_refine_ls_structure_factor_coef Fsqd
_refine_ls_weighting_details 'calc w=1/[\s^2^(Fo^2^)+(0.0743P)^2^+0.6797P] where P=(Fo^2^+2Fc^2^)/3'
_refine_ls_weighting_scheme calc
_refine_ls_wR_factor_gt 0.0998
_refine_ls_wR_factor_ref 0.1062
_reflns_number_gt 4986
_reflns_number_total 5210
_reflns_threshold_expression >2\s(I)
_cod_data_source_file c3dt51160j.txt
_cod_data_source_block 1b
_cod_database_code 7023308

loop_
_symmetry_equiv_pos_as_xyz
'x, y, z'
'x+1/2, -y+1/2, -z'
'-x, y+1/2, -z+1/2'
'-x+1/2, -y, z+1/2'

loop_
_atom_site_label
_atom_site_type_symbol
_atom_site_fract_x
_atom_site_fract_y
_atom_site_fract_z
_atom_site_U_iso_or_equiv
_atom_site_adp_type
_atom_site_occupancy
_atom_site_symmetry_multiplicity
_atom_site_calc_flag
_atom_site_refinement_flags
C1 C 0.4022(4) 0.1361(4) 0.2587(3) 0.0494(11) Uani 1 1 d .
H1A H 0.3400 0.1724 0.2828 0.059 Uiso 1 1 calc R
H1B H 0.3970 0.0610 0.2703 0.059 Uiso 1 1 calc R
C2 C 0.4322(5) 0.2930(4) 0.1515(3) 0.0517(12) Uani 1 1 d .
H2A H 0.4469 0.3081 0.1012 0.062 Uiso 1 1 calc R
H2B H 0.3706 0.3391 0.1671 0.062 Uiso 1 1 calc R
C3 C 0.5279(4) 0.0951(5) 0.1354(3) 0.0531(11) Uani 1 1 d .
H3A H 0.5262 0.0189 0.1437 0.064 Uiso 1 1 calc R
H3B H 0.5413 0.1067 0.0845 0.064 Uiso 1 1 calc R
C4 C 0.5250(5) 0.2910(5) 0.2685(4) 0.0617(14) Uani 1 1 d .
H4A H 0.4600 0.3292 0.2879 0.074 Uiso 1 1 calc R
H4B H 0.5923 0.3169 0.2933 0.074 Uiso 1 1 calc R
C5 C 0.6083(5) 0.1230(5) 0.2534(4) 0.0624(14) Uani 1 1 d .
H5A H 0.6773 0.1451 0.2780 0.075 Uiso 1 1 calc R
H5B H 0.5993 0.0470 0.2612 0.075 Uiso 1 1 calc R
C6 C 0.6327(5) 0.2563(5) 0.1650(3) 0.0595(13) Uani 1 1 d .
H6A H 0.6390 0.2696 0.1138 0.071 Uiso 1 1 calc R
H6B H 0.7024 0.2812 0.1875 0.071 Uiso 1 1 calc R
C7 C 0.0747(7) 0.4056(6) 0.1918(4) 0.0808(12) Uani 1 1 d .
H7A H 0.0587 0.3708 0.1470 0.121 Uiso 1 1 calc R
H7B H 0.1192 0.4685 0.1830 0.121 Uiso 1 1 calc R
H7C H 0.0044 0.4250 0.2148 0.121 Uiso 1 1 calc R
C8 C 0.1545(7) 0.3773(5) 0.3145(4) 0.0808(12) Uani 1 1 d .
H8A H 0.2025 0.3316 0.3428 0.121 Uiso 1 1 calc R
H8B H 0.0811 0.3831 0.3370 0.121 Uiso 1 1 calc R
H8C H 0.1886 0.4466 0.3111 0.121 Uiso 1 1 calc R
C9 C 0.1408(7) 0.3309(5) 0.2401(4) 0.0808(12) Uani 1 1 d .
H9 H 0.2173 0.3232 0.2196 0.097 Uiso 1 1 calc R
C10 C 0.0900(4) 0.2212(4) 0.2451(3) 0.0442(10) Uani 1 1 d .
H10 H 0.1324 0.1800 0.2810 0.053 Uiso 1 1 calc R
C11 C -0.0396(4) 0.2166(5) 0.2637(3) 0.0549(13) Uani 1 1 d .
H11A H -0.0533 0.1691 0.3039 0.066 Uiso 1 1 calc R
H11B H -0.0682 0.2869 0.2758 0.066 Uiso 1 1 calc R
C12 C -0.0095(4) 0.1450(4) 0.1553(3) 0.0411(9) Uani 1 1 d .
C13 C -0.0306(4) 0.0892(3) 0.0881(3) 0.0407(9) Uani 1 1 d .
C14 C -0.1326(5) 0.0655(4) 0.0544(3) 0.0515(12) Uani 1 1 d .
H14 H -0.2018 0.0858 0.0745 0.062 Uiso 1 1 calc R
C15 C -0.1288(5) 0.0109(4) -0.0099(3) 0.0588(15) Uani 1 1 d .
H15 H -0.1966 -0.0061 -0.0331 0.071 Uiso 1 1 calc R
C16 C -0.0281(5) -0.0185(4) -0.0398(3) 0.0526(12) Uani 1 1 d .
H16 H -0.0265 -0.0553 -0.0832 0.063 Uiso 1 1 calc R
C17 C 0.0729(5) 0.0076(4) -0.0044(3) 0.0475(11) Uani 1 1 d .
C18 C 0.1893(5) -0.0132(4) -0.0236(3) 0.0501(11) Uani 1 1 d .
C19 C 0.3413(7) -0.0612(8) -0.0883(4) 0.094(2) Uani 1 1 d .
H19A H 0.3660 -0.0099 -0.1241 0.113 Uiso 1 1 calc R
H19B H 0.3731 -0.1304 -0.1001 0.113 Uiso 1 1 calc R
C20 C 0.3776(7) -0.0265(8) -0.0130(4) 0.094(2) Uani 1 1 d .
H20 H 0.4359 0.0293 -0.0159 0.113 Uiso 1 1 calc R
C21 C 0.4215(8) -0.1223(8) 0.0330(7) 0.119(2) Uani 1 1 d .
H21 H 0.4289 -0.0967 0.0826 0.142 Uiso 1 1 calc R
C22 C 0.3369(8) -0.2162(8) 0.0343(6) 0.119(2) Uani 1 1 d .
H22A H 0.2630 -0.1910 0.0486 0.178 Uiso 1 1 calc R
H22B H 0.3629 -0.2689 0.0679 0.178 Uiso 1 1 calc R
H22C H 0.3321 -0.2471 -0.0128 0.178 Uiso 1 1 calc R
C23 C 0.5409(8) -0.1503(9) 0.0069(6) 0.119(2) Uani 1 1 d .
H23A H 0.5358 -0.1891 -0.0375 0.178 Uiso 1 1 calc R
H23B H 0.5785 -0.1935 0.0423 0.178 Uiso 1 1 calc R
H23C H 0.5838 -0.0861 -0.0006 0.178 Uiso 1 1 calc R
Cl1 Cl 0.21187(14) 0.25882(9) 0.03523(7) 0.0593(3) Uani 1 1 d .
Cl2 Cl 0.21392(11) -0.05507(8) 0.18198(7) 0.0514(3) Uani 1 1 d .
N1 N 0.5112(4) 0.1781(4) 0.2859(2) 0.0560(11) Uani 1 1 d .
N2 N 0.5357(4) 0.3182(3) 0.1938(3) 0.0536(10) Uani 1 1 d .
N3 N 0.6224(3) 0.1421(4) 0.1767(3) 0.0567(11) Uani 1 1 d .
N4 N 0.0945(3) 0.1644(3) 0.1752(2) 0.0359(7) Uani 1 1 d .
N5 N 0.0689(3) 0.0593(3) 0.0591(2) 0.0390(8) Uani 1 1 d .
N6 N 0.2727(4) 0.0158(3) 0.0181(2) 0.0493(9) Uani 1 1 d .
O1 O -0.0950(3) 0.1763(3) 0.1982(2) 0.0577(9) Uani 1 1 d .
O2 O 0.2179(5) -0.0661(5) -0.0847(2) 0.0837(15) Uani 1 1 d .
P1 P 0.38611(9) 0.15314(8) 0.16019(6) 0.0353(2) Uani 1 1 d .
Ru1 Ru 0.21705(2) 0.10098(2) 0.107066(15) 0.03191(10) Uani 1 1 d .

loop_
_atom_site_aniso_label
_atom_site_aniso_U_11
_atom_site_aniso_U_22
_atom_site_aniso_U_33
_atom_site_aniso_U_23
_atom_site_aniso_U_13
_atom_site_aniso_U_12
C1 0.040(2) 0.065(3) 0.043(2) 0.005(2) -0.0061(19) -0.010(2)
C2 0.049(3) 0.041(2) 0.065(3) 0.005(2) -0.006(2) -0.0067(19)
C3 0.040(2) 0.058(2) 0.061(3) -0.013(2) -0.004(2) 0.002(2)
C4 0.048(3) 0.067(3) 0.070(4) -0.020(3) -0.002(2) -0.010(2)
C5 0.039(3) 0.068(3) 0.080(4) 0.009(3) -0.017(3) 0.000(2)
C6 0.038(2) 0.073(3) 0.067(3) -0.001(3) -0.001(2) -0.017(2)
C7 0.087(3) 0.0603(19) 0.095(3) -0.023(2) 0.013(2) -0.0014(19)
C8 0.087(3) 0.0603(19) 0.095(3) -0.023(2) 0.013(2) -0.0014(19)
C9 0.087(3) 0.0603(19) 0.095(3) -0.023(2) 0.013(2) -0.0014(19)
C10 0.041(2) 0.048(2) 0.044(2) -0.0084(19) 0.0041(18) 0.0070(18)
C11 0.035(2) 0.064(3) 0.066(3) -0.013(3) 0.014(2) 0.003(2)
C12 0.034(2) 0.0392(18) 0.050(2) -0.0010(18) -0.0002(18) 0.0061(17)
C13 0.0295(18) 0.0392(18) 0.054(2) 0.0077(18) -0.0058(17) 0.0017(16)
C14 0.045(3) 0.044(2) 0.066(3) 0.012(2) -0.016(2) -0.0050(19)
C15 0.053(3) 0.051(2) 0.072(4) 0.011(2) -0.032(3) -0.014(2)
C16 0.058(3) 0.047(2) 0.052(3) 0.004(2) -0.016(2) -0.015(2)
C17 0.064(3) 0.042(2) 0.036(2) -0.0004(18) -0.010(2) -0.011(2)
C18 0.053(3) 0.061(3) 0.037(2) -0.015(2) 0.0045(19) -0.011(2)
C19 0.081(4) 0.136(5) 0.066(3) -0.055(3) 0.026(3) -0.032(3)
C20 0.081(4) 0.136(5) 0.066(3) -0.055(3) 0.026(3) -0.032(3)
C21 0.076(3) 0.121(4) 0.159(5) -0.076(4) -0.021(3) 0.028(3)
C22 0.076(3) 0.121(4) 0.159(5) -0.076(4) -0.021(3) 0.028(3)
C23 0.076(3) 0.121(4) 0.159(5) -0.076(4) -0.021(3) 0.028(3)
Cl1 0.0737(8) 0.0546(5) 0.0496(6) 0.0199(5) -0.0125(6) -0.0196(6)
Cl2 0.0459(5) 0.0396(4) 0.0688(7) 0.0159(5) -0.0006(6) 0.0005(5)
N1 0.050(2) 0.075(3) 0.043(2) 0.000(2) -0.0112(18) -0.009(2)
N2 0.040(2) 0.052(2) 0.069(3) 0.001(2) -0.0065(19) -0.0148(18)
N3 0.0290(19) 0.072(2) 0.069(3) -0.010(2) -0.0056(18) -0.0007(18)
N4 0.0312(16) 0.0373(16) 0.0393(18) 0.0000(14) 0.0028(13) 0.0037(13)
N5 0.0417(19) 0.0328(15) 0.0424(19) 0.0041(14) -0.0049(15) -0.0058(14)
N6 0.050(2) 0.058(2) 0.0402(19) -0.0154(16) 0.0068(18) -0.0082(19)
O1 0.0329(16) 0.069(2) 0.071(2) -0.0071(19) 0.0073(15) 0.0105(15)
O2 0.078(3) 0.116(4) 0.057(2) -0.043(2) 0.010(2) -0.025(3)
P1 0.0313(5) 0.0384(4) 0.0362(5) 0.0006(4) -0.0020(4) -0.0050(4)
Ru1 0.03025(15) 0.03280(14) 0.03268(15) -0.00026(11) -0.00020(11) -0.00350(10)

loop_
_atom_type_symbol
_atom_type_description
_atom_type_scat_dispersion_real
_atom_type_scat_dispersion_imag
_atom_type_scat_source
C C 0.0181 0.0091 'International Tables Vol C Tables 4.2.6.8 and 6.1.1.4'
H H 0.0000 0.0000 'International Tables Vol C Tables 4.2.6.8 and 6.1.1.4'
Cl Cl 0.3639 0.7018 'International Tables Vol C Tables 4.2.6.8 and 6.1.1.4'
N N 0.0311 0.0180 'International Tables Vol C Tables 4.2.6.8 and 6.1.1.4'
O O 0.0492 0.0322 'International Tables Vol C Tables 4.2.6.8 and 6.1.1.4'
P P 0.2955 0.4335 'International Tables Vol C Tables 4.2.6.8 and 6.1.1.4'
Ru Ru 0.0552 3.2960 'International Tables Vol C Tables 4.2.6.8 and 6.1.1.4'

loop_
_geom_angle_atom_site_label_1
_geom_angle_atom_site_label_2
_geom_angle_atom_site_label_3
_geom_angle
N1 C1 P1 112.8(3)
N1 C1 H1A 109.0
P1 C1 H1A 109.0
N1 C1 H1B 109.0
P1 C1 H1B 109.0
H1A C1 H1B 107.8
N2 C2 P1 113.4(4)
N2 C2 H2A 108.9
P1 C2 H2A 108.9
N2 C2 H2B 108.9
P1 C2 H2B 108.9
H2A C2 H2B 107.7
N3 C3 P1 112.6(4)
N3 C3 H3A 109.1
P1 C3 H3A 109.1
N3 C3 H3B 109.1
P1 C3 H3B 109.1
H3A C3 H3B 107.8
N2 C4 N1 117.0(5)
N2 C4 H4A 108.1
N1 C4 H4A 108.1
N2 C4 H4B 108.1
N1 C4 H4B 108.1
H4A C4 H4B 107.3
N3 C5 N1 114.5(4)
N3 C5 H5A 108.6
N1 C5 H5A 108.6
N3 C5 H5B 108.6
N1 C5 H5B 108.6
H5A C5 H5B 107.6
N3 C6 N2 113.6(4)
N3 C6 H6A 108.9
N2 C6 H6A 108.9
N3 C6 H6B 108.9
N2 C6 H6B 108.9
H6A C6 H6B 107.7
C9 C7 H7A 109.5
C9 C7 H7B 109.5
H7A C7 H7B 109.5
C9 C7 H7C 109.5
H7A C7 H7C 109.5
H7B C7 H7C 109.5
C9 C8 H8A 109.5
C9 C8 H8B 109.5
H8A C8 H8B 109.5
C9 C8 H8C 109.5
H8A C8 H8C 109.5
H8B C8 H8C 109.5
C10 C9 C8 109.8(6)
C10 C9 C7 113.7(7)
C8 C9 C7 111.1(6)
C10 C9 H9 107.3
C8 C9 H9 107.3
C7 C9 H9 107.3
N4 C10 C9 111.8(5)
N4 C10 C11 102.1(4)
C9 C10 C11 115.7(5)
N4 C10 H10 109.0
C9 C10 H10 109.0
C11 C10 H10 109.0
O1 C11 C10 105.1(4)
O1 C11 H11A 110.7
C10 C11 H11A 110.7
O1 C11 H11B 110.7
C10 C11 H11B 110.7
H11A C11 H11B 108.8
N4 C12 O1 118.6(4)
N4 C12 C13 119.7(4)
O1 C12 C13 121.7(4)
N5 C13 C14 120.7(5)
N5 C13 C12 109.5(4)
C14 C13 C12 129.8(5)
C15 C14 C13 118.2(5)
C15 C14 H14 120.9
C13 C14 H14 120.9
C16 C15 C14 121.3(5)
C16 C15 H15 119.4
C14 C15 H15 119.4
C15 C16 C17 118.8(5)
C15 C16 H16 120.6
C17 C16 H16 120.6
N5 C17 C16 119.8(5)
N5 C17 C18 109.8(4)
C16 C17 C18 130.4(5)
N6 C18 O2 116.8(5)
N6 C18 C17 121.1(4)
O2 C18 C17 122.1(5)
O2 C19 C20 104.3(5)
O2 C19 H19A 110.9
C20 C19 H19A 110.9
O2 C19 H19B 110.9
C20 C19 H19B 110.9
H19A C19 H19B 108.9
N6 C20 C19 103.4(7)
N6 C20 C21 109.9(7)
C19 C20 C21 112.0(8)
N6 C20 H20 110.5
C19 C20 H20 110.5
C21 C20 H20 110.5
C23 C21 C22 114.8(7)
C23 C21 C20 107.8(10)
C22 C21 C20 112.7(8)
C23 C21 H21 107.0
C22 C21 H21 107.0
C20 C21 H21 107.0
C21 C22 H22A 109.5
C21 C22 H22B 109.5
H22A C22 H22B 109.5
C21 C22 H22C 109.5
H22A C22 H22C 109.5
H22B C22 H22C 109.5
C21 C23 H23A 109.5
C21 C23 H23B 109.5
H23A C23 H23B 109.5
C21 C23 H23C 109.5
H23A C23 H23C 109.5
H23B C23 H23C 109.5
C5 N1 C4 106.3(5)
C5 N1 C1 111.4(4)
C4 N1 C1 111.5(5)
C4 N2 C6 107.0(5)
C4 N2 C2 113.1(4)
C6 N2 C2 109.1(4)
C5 N3 C6 108.6(5)
C5 N3 C3 111.1(5)
C6 N3 C3 112.3(5)
C12 N4 C10 107.9(4)
C12 N4 Ru1 113.9(3)
C10 N4 Ru1 138.1(3)
C13 N5 C17 121.2(4)
C13 N5 Ru1 119.9(3)
C17 N5 Ru1 118.7(3)
C18 N6 C20 107.2(4)
C18 N6 Ru1 112.6(3)
C20 N6 Ru1 140.2(4)
C12 O1 C11 105.3(4)
C18 O2 C19 105.3(5)
C2 P1 C1 99.6(3)
C2 P1 C3 95.1(3)
C1 P1 C3 96.2(3)
C2 P1 Ru1 118.94(17)
C1 P1 Ru1 118.51(16)
C3 P1 Ru1 123.12(17)
N5 Ru1 N6 77.58(17)
N5 Ru1 N4 76.92(15)
N6 Ru1 N4 154.47(16)
N5 Ru1 P1 178.40(10)
N6 Ru1 P1 102.55(13)
N4 Ru1 P1 102.97(11)
N5 Ru1 Cl1 86.92(10)
N6 Ru1 Cl1 89.41(13)
N4 Ru1 Cl1 90.32(10)
P1 Ru1 Cl1 91.48(4)
N5 Ru1 Cl2 91.80(10)
N6 Ru1 Cl2 92.68(12)
N4 Ru1 Cl2 87.04(10)
P1 Ru1 Cl2 89.79(4)
Cl1 Ru1 Cl2 177.27(5)

loop_
_geom_bond_atom_site_label_1
_geom_bond_atom_site_label_2
_geom_bond_distance
C1 N1 1.472(6)
C1 P1 1.853(5)
C1 H1A 0.9700
C1 H1B 0.9700
C2 N2 1.480(7)
C2 P1 1.844(5)
C2 H2A 0.9700
C2 H2B 0.9700
C3 N3 1.472(6)
C3 P1 1.873(5)
C3 H3A 0.9700
C3 H3B 0.9700
C4 N2 1.437(8)
C4 N1 1.463(8)
C4 H4A 0.9700
C4 H4B 0.9700
C5 N3 1.456(8)
C5 N1 1.463(8)
C5 H5A 0.9700
C5 H5B 0.9700
C6 N3 1.455(8)
C6 N2 1.479(8)
C6 H6A 0.9700
C6 H6B 0.9700
C7 C9 1.513(12)
C7 H7A 0.9600
C7 H7B 0.9600
C7 H7C 0.9600
C8 C9 1.510(10)
C8 H8A 0.9600
C8 H8B 0.9600
C8 H8C 0.9600
C9 C10 1.503(8)
C9 H9 0.9800
C10 N4 1.483(6)
C10 C11 1.560(7)
C10 H10 0.9800
C11 O1 1.470(7)
C11 H11A 0.9700
C11 H11B 0.9700
C12 N4 1.298(6)
C12 O1 1.339(6)
C12 C13 1.455(7)
C13 N5 1.339(6)
C13 C14 1.383(6)
C14 C15 1.378(9)
C14 H14 0.9300
C15 C16 1.356(9)
C15 H15 0.9300
C16 C17 1.394(7)
C16 H16 0.9300
C17 N5 1.349(6)
C17 C18 1.435(8)
C18 N6 1.300(7)
C18 O2 1.357(6)
C19 O2 1.451(9)
C19 C20 1.526(9)
C19 H19A 0.9700
C19 H19B 0.9700
C20 N6 1.460(9)
C20 C21 1.563(15)
C20 H20 0.9800
C21 C23 1.524(13)
C21 C22 1.540(15)
C21 H21 0.9800
C22 H22A 0.9600
C22 H22B 0.9600
C22 H22C 0.9600
C23 H23A 0.9600
C23 H23B 0.9600
C23 H23C 0.9600
Cl1 Ru1 2.3905(11)
Cl2 Ru1 2.4041(10)
N4 Ru1 2.076(3)
N5 Ru1 2.022(4)
N6 Ru1 2.075(4)
P1 Ru1 2.3100(10)

loop_
_geom_torsion_atom_site_label_1
_geom_torsion_atom_site_label_2
_geom_torsion_atom_site_label_3
_geom_torsion_atom_site_label_4
_geom_torsion
C8 C9 C10 N4 -169.5(6)
C7 C9 C10 N4 65.4(7)
C8 C9 C10 C11 74.1(8)
C7 C9 C10 C11 -51.0(8)
N4 C10 C11 O1 -9.6(5)
C9 C10 C11 O1 112.1(6)
N4 C12 C13 N5 4.6(6)
O1 C12 C13 N5 -174.7(4)
N4 C12 C13 C14 -175.9(5)
O1 C12 C13 C14 4.9(8)
N5 C13 C14 C15 -0.4(7)
C12 C13 C14 C15 -179.9(5)
C13 C14 C15 C16 -0.4(7)
C14 C15 C16 C17 -0.1(8)
C15 C16 C17 N5 1.3(7)
C15 C16 C17 C18 -180.0(5)
N5 C17 C18 N6 0.7(7)
C16 C17 C18 N6 -178.2(5)
N5 C17 C18 O2 178.8(5)
C16 C17 C18 O2 0.0(9)
O2 C19 C20 N6 -16.8(10)
O2 C19 C20 C21 101.4(9)
N6 C20 C21 C23 -169.8(6)
C19 C20 C21 C23 75.8(8)
N6 C20 C21 C22 62.4(9)
C19 C20 C21 C22 -51.9(10)
N3 C5 N1 C4 -54.6(6)
N3 C5 N1 C1 67.0(6)
N2 C4 N1 C5 55.7(6)
N2 C4 N1 C1 -65.9(6)
P1 C1 N1 C5 -61.1(5)
P1 C1 N1 C4 57.5(6)
N1 C4 N2 C6 -56.0(6)
N1 C4 N2 C2 64.1(7)
N3 C6 N2 C4 55.0(6)
N3 C6 N2 C2 -67.6(6)
P1 C2 N2 C4 -54.4(6)
P1 C2 N2 C6 64.5(5)
N1 C5 N3 C6 56.8(6)
N1 C5 N3 C3 -67.1(6)
N2 C6 N3 C5 -56.2(6)
N2 C6 N3 C3 67.0(6)
P1 C3 N3 C5 61.0(6)
P1 C3 N3 C6 -60.7(6)
O1 C12 N4 C10 -0.5(6)
C13 C12 N4 C10 -179.8(4)
O1 C12 N4 Ru1 175.5(3)
C13 C12 N4 Ru1 -3.7(5)
C9 C10 N4 C12 -117.9(5)
C11 C10 N4 C12 6.5(5)
C9 C10 N4 Ru1 67.5(6)
C11 C10 N4 Ru1 -168.2(4)
C14 C13 N5 C17 1.7(6)
C12 C13 N5 C17 -178.7(4)
C14 C13 N5 Ru1 177.1(3)
C12 C13 N5 Ru1 -3.3(5)
C16 C17 N5 C13 -2.1(7)
C18 C17 N5 C13 178.9(4)
C16 C17 N5 Ru1 -177.6(4)
C18 C17 N5 Ru1 3.4(5)
O2 C18 N6 C20 -4.0(8)
C17 C18 N6 C20 174.3(6)
O2 C18 N6 Ru1 177.7(4)
C17 C18 N6 Ru1 -4.1(6)
C19 C20 N6 C18 12.9(9)
C21 C20 N6 C18 -106.8(6)
C19 C20 N6 Ru1 -169.5(5)
C21 C20 N6 Ru1 70.8(9)
N4 C12 O1 C11 -6.1(6)
C13 C12 O1 C11 173.1(4)
C10 C11 O1 C12 9.5(6)
N6 C18 O2 C19 -7.4(8)
C17 C18 O2 C19 174.4(6)
C20 C19 O2 C18 14.8(10)
N2 C2 P1 C1 44.1(5)
N2 C2 P1 C3 -53.1(4)
N2 C2 P1 Ru1 174.4(3)
N1 C1 P1 C2 -46.2(5)
N1 C1 P1 C3 50.0(4)
N1 C1 P1 Ru1 -176.8(3)
N3 C3 P1 C2 50.1(4)
N3 C3 P1 C1 -50.1(4)
N3 C3 P1 Ru1 179.7(3)
C13 N5 Ru1 N6 -179.9(4)
C17 N5 Ru1 N6 -4.3(3)
C13 N5 Ru1 N4 1.3(3)
C17 N5 Ru1 N4 176.8(3)
C13 N5 Ru1 P1 -85(4)
C17 N5 Ru1 P1 91(4)
C13 N5 Ru1 Cl1 -89.8(3)
C17 N5 Ru1 Cl1 85.8(3)
C13 N5 Ru1 Cl2 87.8(3)
C17 N5 Ru1 Cl2 -96.6(3)
C18 N6 Ru1 N5 4.3(4)
C20 N6 Ru1 N5 -173.2(8)
C18 N6 Ru1 N4 6.8(6)
C20 N6 Ru1 N4 -170.7(7)
C18 N6 Ru1 P1 -174.1(3)
C20 N6 Ru1 P1 8.4(8)
C18 N6 Ru1 Cl1 -82.7(4)
C20 N6 Ru1 Cl1 99.8(8)
C18 N6 Ru1 Cl2 95.5(4)
C20 N6 Ru1 Cl2 -82.0(8)
C12 N4 Ru1 N5 1.4(3)
C10 N4 Ru1 N5 175.8(5)
C12 N4 Ru1 N6 -1.2(5)
C10 N4 Ru1 N6 173.2(4)
C12 N4 Ru1 P1 179.7(3)
C10 N4 Ru1 P1 -5.8(4)
C12 N4 Ru1 Cl1 88.1(3)
C10 N4 Ru1 Cl1 -97.4(4)
C12 N4 Ru1 Cl2 -91.2(3)
C10 N4 Ru1 Cl2 83.2(4)
C2 P1 Ru1 N5 11(4)
C1 P1 Ru1 N5 132(4)
C3 P1 Ru1 N5 -108(4)
C2 P1 Ru1 N6 105.2(3)
C1 P1 Ru1 N6 -133.7(2)
C3 P1 Ru1 N6 -13.6(3)
C2 P1 Ru1 N4 -75.2(2)
C1 P1 Ru1 N4 45.9(2)
C3 P1 Ru1 N4 166.0(3)
C2 P1 Ru1 Cl1 15.5(2)
C1 P1 Ru1 Cl1 136.6(2)
C3 P1 Ru1 Cl1 -103.3(2)
C2 P1 Ru1 Cl2 -162.1(2)
C1 P1 Ru1 Cl2 -41.0(2)
C3 P1 Ru1 Cl2 79.1(2)
